data_2013235
loop_
_publ_author_name
'Popovi\'c, Zora'
'Pavlovi\'c, Gordana'
'Matkovi\'c -\<Calogovi\'c , Dubravka'
'Soldin, \<Zeljka'

_publ_section_title
;Polymeric
 \m-bromo-\m-pyridine-3-carboxylato-\k^3^<i>O</i>,<i>O</i>':<i>N</i>-mercury(II)
;
_journal_issue 5
_journal_name_full 'Acta Crystallographica Section C'
_journal_page_first m165
_journal_page_last m167
_journal_paper_doi 10.1107/S0108270103005705
_journal_volume 59
_journal_year 2003
_chemical_formula_iupac '[Hg Br (C6 H4 N O2)]'
_chemical_formula_moiety 'C6 H4 Br Hg N O2'
_chemical_formula_sum 'C6 H4 Br Hg N O2'
_chemical_formula_weight 402.60
_chemical_name_common catena-(di-\m-bromo(pyridine-3-carboxylato-O,O',N))mercury(II)
_chemical_name_systematic
;
 catena-(di-\m-bromo(pyridine-3-carboxylato-O,O',N))mercury(II)
;
_space_group_IT_number 15
_symmetry_cell_setting monoclinic
_symmetry_space_group_name_Hall '-C 2yc'
_symmetry_space_group_name_H-M 'C 1 2/c 1'
_atom_sites_solution_hydrogens geom
_atom_sites_solution_primary direct
_atom_sites_solution_secondary difmap
_audit_creation_method SHELXL-97
_cell_angle_alpha 90.00
_cell_angle_beta 103.945(9)
_cell_angle_gamma 90.00
_cell_formula_units_Z 8
_cell_length_a 14.2021(12)
_cell_length_b 7.2102(16)
_cell_length_c 15.368(3)
_cell_measurement_reflns_used 55
_cell_measurement_temperature 293(2)
_cell_measurement_theta_max 18.0
_cell_measurement_theta_min 10.0
_cell_volume 1527.3(5)
_computing_cell_refinement STADI4
_computing_data_collection 'STADI4 (Stoe & Cie, 1995)'
_computing_data_reduction 'X-RED (Stoe & Cie, 1995)'
_computing_molecular_graphics 'PLATON98 (Spek, 1998)'
_computing_publication_material SHELXL97
_computing_structure_refinement 'SHELXL97 (Sheldrick, 1997)'
_computing_structure_solution 'SHELXS97 (Sheldrick, 1997)'
_diffrn_ambient_temperature 293(2)
_diffrn_measured_fraction_theta_full 0.997
_diffrn_measured_fraction_theta_max 0.997
_diffrn_measurement_device_type 'Philips PW1100 updated by STOE'
_diffrn_measurement_method \w-scan
_diffrn_radiation_monochromator graphite
_diffrn_radiation_source 'fine-focus sealed tube'
_diffrn_radiation_type MoK\a
_diffrn_radiation_wavelength 0.71073
_diffrn_reflns_av_R_equivalents 0.0237
_diffrn_reflns_av_sigmaI/netI 0.0499
_diffrn_reflns_limit_h_max 19
_diffrn_reflns_limit_h_min -19
_diffrn_reflns_limit_k_max 10
_diffrn_reflns_limit_k_min -2
_diffrn_reflns_limit_l_max 21
_diffrn_reflns_limit_l_min -1
_diffrn_reflns_number 5692
_diffrn_reflns_theta_full 29.97
_diffrn_reflns_theta_max 29.97
_diffrn_reflns_theta_min 3.19
_diffrn_standards_decay_% 3.1
_diffrn_standards_interval_time 90
_diffrn_standards_number 4
_exptl_absorpt_coefficient_mu 25.329
_exptl_absorpt_correction_T_max 0.0645
_exptl_absorpt_correction_T_min 0.0185
_exptl_absorpt_correction_type psi-scan
_exptl_absorpt_process_details
;
 X-RED (Stoe & Cie, 1995b)
;
_exptl_crystal_colour colourless
_exptl_crystal_density_diffrn 3.502
_exptl_crystal_density_method 'not measured'
_exptl_crystal_description 'irregular block'
_exptl_crystal_F_000 1424
_exptl_crystal_size_max 0.13
_exptl_crystal_size_mid 0.09
_exptl_crystal_size_min 0.08
_refine_diff_density_max 0.979
_refine_diff_density_min -2.022
_refine_ls_extinction_method none
_refine_ls_goodness_of_fit_ref 0.967
_refine_ls_hydrogen_treatment constr
_refine_ls_matrix_type full
_refine_ls_number_parameters 100
_refine_ls_number_reflns 2216
_refine_ls_number_restraints 0
_refine_ls_restrained_S_all 0.967
_refine_ls_R_factor_all 0.0694
_refine_ls_R_factor_gt 0.0324
_refine_ls_shift/su_max 0.001
_refine_ls_shift/su_mean 0.000
_refine_ls_structure_factor_coef Fsqd
_refine_ls_weighting_details 'calc w = 1/[\s^2^(Fo^2^)+(0.0482P)^2^+0.0000P] where P = (Fo^2^+2Fc^2^)/3'
_refine_ls_weighting_scheme calc
_refine_ls_wR_factor_gt 0.0742
_refine_ls_wR_factor_ref 0.0837
_reflns_number_gt 1426
_reflns_number_total 2216
_reflns_threshold_expression I>2\s(I)
_cod_data_source_file av1131.cif
_cod_data_source_block I
_cod_original_sg_symbol_H-M 'C 2/c'
_cod_database_code 2013235
_cod_database_fobs_code 2013235

loop_
_symmetry_equiv_pos_as_xyz
'x, y, z'
'x, -y, z+1/2'
'x+1/2, y+1/2, z'
'x+1/2, -y+1/2, z+1/2'
'-x, -y, -z'
'-x, y, -z-1/2'
'-x+1/2, -y+1/2, -z'
'-x+1/2, y+1/2, -z-1/2'

loop_
_atom_site_label
_atom_site_fract_x
_atom_site_fract_y
_atom_site_fract_z
_atom_site_U_iso_or_equiv
_atom_site_adp_type
_atom_site_calc_flag
_atom_site_refinement_flags
_atom_site_occupancy
_atom_site_disorder_assembly
_atom_site_disorder_group
_atom_site_type_symbol
Hg 0.268279(17) 0.14614(4) 0.32713(2) 0.04019(11) Uani d . 1 . . Hg
Br 0.33117(5) -0.04035(12) 0.20344(6) 0.04460(19) Uani d . 1 . . Br
O1 0.1321(4) -0.0441(10) 0.3206(5) 0.0572(16) Uani d . 1 . . O
O2 0.2229(4) -0.0051(9) 0.4559(5) 0.0619(18) Uani d . 1 . . O
N -0.0863(4) -0.2817(8) 0.4192(4) 0.0310(12) Uani d . 1 . . N
C1 0.1481(5) -0.0665(11) 0.4020(7) 0.0440(19) Uani d . 1 . . C
C2 0.0742(4) -0.1631(9) 0.4409(5) 0.0299(14) Uani d . 1 . . C
C3 -0.0155(5) -0.2103(10) 0.3863(5) 0.0336(14) Uani d . 1 . . C
H3 -0.0265 -0.1914 0.3248 0.040 Uiso calc R 1 . . H
C4 -0.0706(5) -0.3119(9) 0.5078(5) 0.0337(15) Uani d . 1 . . C
H4 -0.1205 -0.3621 0.5300 0.040 Uiso calc R 1 . . H
C5 0.0156(5) -0.2721(10) 0.5666(5) 0.0384(16) Uani d . 1 . . C
H5 0.0244 -0.2938 0.6277 0.046 Uiso calc R 1 . . H
C6 0.0902(5) -0.1977(10) 0.5324(6) 0.0399(18) Uani d . 1 . . C
H6 0.1502 -0.1715 0.5706 0.048 Uiso calc R 1 . . H

loop_
_atom_site_aniso_label
_atom_site_aniso_U_11
_atom_site_aniso_U_22
_atom_site_aniso_U_33
_atom_site_aniso_U_12
_atom_site_aniso_U_13
_atom_site_aniso_U_23
Hg 0.03165(12) 0.04011(16) 0.04848(18) -0.00845(12) 0.00901(11) -0.00105(17)
Br 0.0488(3) 0.0431(4) 0.0463(4) -0.0095(3) 0.0200(3) -0.0086(4)
O1 0.054(3) 0.053(4) 0.073(4) -0.010(3) 0.032(3) 0.006(4)
O2 0.037(2) 0.062(4) 0.087(5) -0.023(3) 0.015(3) -0.009(4)
N 0.033(2) 0.023(3) 0.036(3) -0.008(2) 0.006(2) -0.001(3)
C1 0.033(3) 0.033(4) 0.072(6) -0.004(3) 0.024(4) 0.004(4)
C2 0.029(2) 0.018(3) 0.045(4) -0.005(2) 0.012(3) -0.009(3)
C3 0.038(3) 0.029(3) 0.035(4) -0.004(3) 0.013(3) -0.002(3)
C4 0.033(3) 0.032(4) 0.039(4) -0.005(2) 0.014(3) -0.002(3)
C5 0.045(3) 0.033(4) 0.033(4) 0.003(3) 0.003(3) -0.005(4)
C6 0.029(3) 0.038(4) 0.050(4) -0.005(3) 0.003(3) -0.006(4)

loop_
_atom_type_symbol
_atom_type_description
_atom_type_scat_dispersion_real
_atom_type_scat_dispersion_imag
_atom_type_scat_source
C C 0.0033 0.0016 'International Tables Vol C Tables 4.2.6.8 and 6.1.1.4'
H H 0.0000 0.0000 'International Tables Vol C Tables 4.2.6.8 and 6.1.1.4'
Hg Hg -2.3894 9.2266 'International Tables Vol C Tables 4.2.6.8 and 6.1.1.4'
Br Br -0.2901 2.4595 'International Tables Vol C Tables 4.2.6.8 and 6.1.1.4'
N N 0.0061 0.0033 'International Tables Vol C Tables 4.2.6.8 and 6.1.1.4'
O O 0.0106 0.0060 'International Tables Vol C Tables 4.2.6.8 and 6.1.1.4'

loop_
_geom_angle_atom_site_label_1
_geom_angle_atom_site_label_2
_geom_angle_atom_site_label_3
_geom_angle_site_symmetry_1
_geom_angle_site_symmetry_3
_geom_angle
_geom_angle_publ_flag
N Hg O1 3 . 140.9(2) yes
N Hg O2 3 . 88.6(2) yes
O1 Hg O2 . . 53.7(2) yes
N Hg Br 3 8_556 106.38(15) yes
O1 Hg Br . 8_556 95.30(17) yes
O2 Hg Br . 8_556 106.69(15) yes
N Hg Br 3 . 98.65(16) yes
O1 Hg Br . . 95.13(17) yes
O2 Hg Br . . 123.15(15) yes
Br Hg Br 8_556 . 124.27(2) yes
Hg Br Hg 8_546 . 107.62(3) no
C1 O1 Hg . . 94.9(5) no
C1 O2 Hg . . 88.2(6) no
C3 N C4 . . 119.4(6) no
C3 N Hg . 3_445 120.6(5) no
C4 N Hg . 3_445 120.0(4) no
O1 C1 O2 . . 123.0(7) no
O1 C1 C2 . . 119.5(7) no
O2 C1 C2 . . 117.5(8) no
O1 C1 Hg . . 58.7(4) no
O2 C1 Hg . . 64.5(4) no
C2 C1 Hg . . 173.1(5) no
C3 C2 C6 . . 118.0(6) no
C3 C2 C1 . . 120.1(7) no
C6 C2 C1 . . 121.8(6) no
N C3 C2 . . 122.1(7) no
N C3 H3 . . 118.9 no
C2 C3 H3 . . 118.9 no
N C4 C5 . . 122.7(6) no
N C4 H4 . . 118.7 no
C5 C4 H4 . . 118.7 no
C4 C5 C6 . . 118.1(7) no
C4 C5 H5 . . 120.9 no
C6 C5 H5 . . 120.9 no
C2 C6 C5 . . 119.7(6) no
C2 C6 H6 . . 120.2 no
C5 C6 H6 . . 120.2 no

loop_
_geom_bond_atom_site_label_1
_geom_bond_atom_site_label_2
_geom_bond_site_symmetry_2
_geom_bond_distance
_geom_bond_publ_flag
Hg N 3 2.265(5) yes
Hg O1 . 2.353(6) yes
Hg O2 . 2.478(7) yes
Hg Br 8_556 2.6468(9) yes
Hg Br . 2.6528(9) yes
Hg C1 . 2.745(7) no
O1 C1 . 1.226(11) yes
O2 C1 . 1.259(10) yes
N C3 . 1.334(8) yes
N C4 . 1.343(9) yes
C1 C2 . 1.498(9) no
C2 C3 . 1.388(9) no
C2 C6 . 1.391(11) no
C3 H3 . 0.9300 no
C4 C5 . 1.365(9) no
C4 H4 . 0.9300 no
C5 C6 . 1.399(10) no
C5 H5 . 0.9300 no
C6 H6 . 0.9300 no

loop_
_geom_hbond_atom_site_label_D
_geom_hbond_atom_site_label_H
_geom_hbond_atom_site_label_A
_geom_hbond_site_symmetry_A
_geom_hbond_distance_DH
_geom_hbond_distance_HA
_geom_hbond_distance_DA
_geom_hbond_angle_DHA
_geom_hbond_publ_flag
C3 H3 O1 6_556 0.93 2.60 3.428(10) 149 yes
C4 H4 O2 3_445 0.93 2.47 3.170(10) 132 yes

loop_
_geom_torsion_atom_site_label_1
_geom_torsion_atom_site_label_2
_geom_torsion_atom_site_label_3
_geom_torsion_atom_site_label_4
_geom_torsion_site_symmetry_1
_geom_torsion_site_symmetry_4
_geom_torsion
_geom_torsion_publ_flag
N Hg Br Hg 3 8_546 131.85(15) no
O1 Hg Br Hg . 8_546 -11.49(17) no
O2 Hg Br Hg . 8_546 37.85(15) no
Br Hg Br Hg 8_556 8_546 -111.47(5) no
O1 C1 C2 C3 . . -6.3(11) no
O2 C1 C2 C3 . . 170.8(7) no
O1 C1 C2 C6 . . 177.8(8) no
O2 C1 C2 C6 . . -5.1(11) no
C4 N C3 C2 . . -1.0(10) no
Hg N C3 C2 3_445 . 179.5(5) no
C6 C2 C3 N . . 1.9(10) no
C1 C2 C3 N . . -174.1(7) no
C3 N C4 C5 . . 0.1(11) no
Hg N C4 C5 3_445 . 179.7(5) no
N C4 C5 C6 . . -0.3(11) no
C3 C2 C6 C5 . . -2.1(10) no
C1 C2 C6 C5 . . 173.9(6) no
C4 C5 C6 C2 . . 1.3(11) no
